data_7702926
loop_
_publ_author_name
'Liu, Guocheng'
'Li, Yan'
'Chi, Jie'
'Xu, Na'
'Wang, Xiuli'
'Lin, Hongyan'
'Chen, Baokuan'
'Li, Jianrong'

_publ_section_title
;
 Various Cd(ii) coordination polymers induced by carboxylates:
 multi-functional detection of Fe<sup>3+</sup>, anions, aspartic acids and
 bovine serum albumin.
;
_journal_issue 3
_journal_name_full 'Dalton transactions (Cambridge, England : 2003)'
_journal_page_first 737
_journal_page_last 749
_journal_paper_doi 10.1039/c9dt04103f
_journal_volume 49
_journal_year 2020
_chemical_formula_sum 'C32 H30 Cd N4 O6'
_chemical_formula_weight 679.00
_space_group_crystal_system monoclinic
_space_group_IT_number 14
_space_group_name_Hall '-P 2ybc'
_space_group_name_H-M_alt 'P 1 21/c 1'
_atom_sites_solution_hydrogens mixed
_audit_creation_method SHELXL-2014/7
_audit_update_record
;
2019-09-10 deposited with the CCDC.	2019-11-28 downloaded from the CCDC.
;
_cell_angle_alpha 90
_cell_angle_beta 93.1320(10)
_cell_angle_gamma 90
_cell_formula_units_Z 4
_cell_length_a 11.0284(5)
_cell_length_b 16.3787(8)
_cell_length_c 15.7857(8)
_cell_measurement_reflns_used 7492
_cell_measurement_temperature 296(2)
_cell_measurement_theta_max 28.348
_cell_measurement_theta_min 1.793
_cell_volume 2847.1(2)
_computing_structure_refinement 'SHELXL-2014/7 (Sheldrick, 2014)'
_diffrn_ambient_temperature 293(2)
_diffrn_measured_fraction_theta_full 1.000
_diffrn_measured_fraction_theta_max 0.997
_diffrn_measurement_device_type 'sealed tube'
_diffrn_measurement_method graphite
_diffrn_radiation_type MoK\a
_diffrn_radiation_wavelength 0.71073
_diffrn_reflns_av_R_equivalents 0.0254
_diffrn_reflns_av_unetI/netI 0.0284
_diffrn_reflns_Laue_measured_fraction_full 1.000
_diffrn_reflns_Laue_measured_fraction_max 0.997
_diffrn_reflns_limit_h_max 14
_diffrn_reflns_limit_h_min -12
_diffrn_reflns_limit_k_max 13
_diffrn_reflns_limit_k_min -21
_diffrn_reflns_limit_l_max 21
_diffrn_reflns_limit_l_min -20
_diffrn_reflns_number 20701
_diffrn_reflns_point_group_measured_fraction_full 1.000
_diffrn_reflns_point_group_measured_fraction_max 0.997
_diffrn_reflns_theta_full 25.242
_diffrn_reflns_theta_max 28.348
_diffrn_reflns_theta_min 1.793
_exptl_absorpt_coefficient_mu 0.820
_exptl_crystal_colour colourless
_exptl_crystal_density_diffrn 1.584
_exptl_crystal_description BLOCK
_exptl_crystal_F_000 1384
_exptl_crystal_size_max 0.150
_exptl_crystal_size_mid 0.130
_exptl_crystal_size_min 0.110
_exptl_transmission_factor_max 0.915
_exptl_transmission_factor_min 0.887
_refine_diff_density_max 1.049
_refine_diff_density_min -1.374
_refine_diff_density_rms 0.082
_refine_ls_extinction_method none
_refine_ls_goodness_of_fit_ref 1.025
_refine_ls_hydrogen_treatment constr
_refine_ls_matrix_type full
_refine_ls_number_parameters 388
_refine_ls_number_reflns 7093
_refine_ls_number_restraints 670
_refine_ls_restrained_S_all 1.186
_refine_ls_R_factor_all 0.0518
_refine_ls_R_factor_gt 0.0388
_refine_ls_shift/su_max 0.003
_refine_ls_shift/su_mean 0.000
_refine_ls_structure_factor_coef Fsqd
_refine_ls_weighting_details 'w=1/[\s^2^(Fo^2^)+(0.0544P)^2^+3.4488P] where P=(Fo^2^+2Fc^2^)/3'
_refine_ls_weighting_scheme calc
_refine_ls_wR_factor_gt 0.1015
_refine_ls_wR_factor_ref 0.1096
_reflns_Friedel_coverage 0.000
_reflns_number_gt 5703
_reflns_number_total 7093
_reflns_threshold_expression 'I > 2\s(I)'
_cod_data_source_file c9dt04103f2.cif
_cod_data_source_block 3
_cod_depositor_comments 'Adding full bibliography for 7702921--7702926.cif.'
_cod_original_sg_symbol_H-M 'P 21/c'
_cod_database_code 7702926
_shelx_shelxl_version_number 2014/7
_shelx_space_group_comment
;
The symmetry employed for this shelxl refinement is uniquely defined
by the following loop, which should always be used as a source of
symmetry information in preference to the above space-group names.
They are only intended as comments.
;
_shelx_estimated_absorpt_t_min 0.887
_shelx_estimated_absorpt_t_max 0.915

loop_
_space_group_symop_operation_xyz
'x, y, z'
'-x, y+1/2, -z+1/2'
'-x, -y, -z'
'x, -y-1/2, z-1/2'

loop_
_atom_site_label
_atom_site_type_symbol
_atom_site_fract_x
_atom_site_fract_y
_atom_site_fract_z
_atom_site_U_iso_or_equiv
_atom_site_adp_type
_atom_site_occupancy
_atom_site_site_symmetry_order
_atom_site_calc_flag
_atom_site_refinement_flags_posn
_atom_site_refinement_flags_adp
Cd1 Cd -0.17792(2) 0.31436(2) 0.35024(2) 0.03210(8) Uani 1 1 d . .
O1 O -0.3144(3) 0.19441(17) 0.36810(15) 0.0538(7) Uani 1 1 d . .
N1 N -0.0584(3) 0.23750(16) 0.26344(15) 0.0379(6) Uani 1 1 d . .
C1 C -0.0166(3) 0.1635(2) 0.28544(18) 0.0373(7) Uani 1 1 d . U
H1A H -0.0250 0.1459 0.3408 0.045 Uiso 1 1 d R U
O2 O -0.1505(2) 0.20873(15) 0.45148(14) 0.0414(5) Uani 1 1 d . .
N2 N 0.1720(2) 0.11866(16) 0.01944(14) 0.0345(5) Uani 1 1 d . .
H2A H 0.2476 0.1296 0.0296 0.041 Uiso 1 1 d R U
C2 C -0.0411(4) 0.2622(2) 0.1845(2) 0.0491(8) Uani 1 1 d . U
H2B H -0.0686 0.3138 0.1682 0.059 Uiso 1 1 d R U
O3 O -0.3304(3) 0.14189(19) 0.75053(17) 0.0635(8) Uani 1 1 d . .
C3 C 0.0147(3) 0.2150(2) 0.12541(19) 0.0452(7) Uani 1 1 d . U
H3A H 0.0269 0.2354 0.0716 0.054 Uiso 1 1 d R U
N3 N 0.7238(2) 0.37697(17) -0.53782(17) 0.0394(6) Uani 1 1 d . U
O4 O -0.1633(2) 0.07116(14) 0.75724(15) 0.0453(5) Uani 1 1 d . .
C4 C 0.0388(3) 0.11225(19) 0.22983(18) 0.0365(6) Uani 1 1 d . U
H4B H 0.0661 0.0610 0.2477 0.044 Uiso 1 1 d R U
N4 N 0.5114(2) 0.3615(2) -0.25837(17) 0.0446(7) Uani 1 1 d . U
H4A H 0.5535 0.3394 -0.2171 0.054 Uiso 1 1 d R U
O5 O 0.01380(19) 0.12395(15) -0.07695(13) 0.0385(5) Uani 1 1 d . .
C5 C 0.0536(3) 0.13764(18) 0.14720(17) 0.0312(6) Uani 1 1 d . U
O6 O 0.3466(2) 0.35502(18) -0.34641(16) 0.0559(7) Uani 1 1 d . .
C6 C 0.1067(3) 0.07889(19) 0.08573(17) 0.0363(6) Uani 1 1 d . U
H6A H 0.1617 0.0423 0.1171 0.044 Uiso 1 1 d R U
H6B H 0.0417 0.0462 0.0594 0.044 Uiso 1 1 d R U
C7 C 0.1209(3) 0.13873(18) -0.05658(16) 0.0311(6) Uani 1 1 d . U
C8 C 0.2044(3) 0.18112(18) -0.11488(17) 0.0318(6) Uani 1 1 d . U
C9 C 0.2090(3) 0.15632(19) -0.20138(17) 0.0327(6) Uani 1 1 d . U
C10 C 0.1447(3) 0.0878(2) -0.2349(2) 0.0444(7) Uani 1 1 d . U
H10A H 0.0950 0.0581 -0.2004 0.053 Uiso 1 1 d R U
C11 C 0.1538(4) 0.0650(2) -0.3174(2) 0.0562(9) Uani 1 1 d . U
H11A H 0.1126 0.0189 -0.3379 0.067 Uiso 1 1 d R U
C12 C 0.2266(4) 0.1092(2) -0.3707(2) 0.0559(9) Uani 1 1 d . U
H12A H 0.2317 0.0931 -0.4269 0.067 Uiso 1 1 d R U
C13 C 0.2889(3) 0.1760(2) -0.3416(2) 0.0446(7) Uani 1 1 d . U
H13A H 0.3369 0.2049 -0.3778 0.053 Uiso 1 1 d R U
C14 C 0.2818(3) 0.20202(19) -0.25612(18) 0.0338(6) Uani 1 1 d . U
C15 C 0.3448(3) 0.2905(2) -0.13919(18) 0.0375(6) Uani 1 1 d . U
H15A H 0.3903 0.3344 -0.1177 0.045 Uiso 1 1 d R U
C16 C 0.2740(3) 0.2451(2) -0.08493(18) 0.0367(6) Uani 1 1 d . U
H16A H 0.2753 0.2583 -0.0276 0.044 Uiso 1 1 d R U
C17 C 0.3470(3) 0.2715(2) -0.22350(18) 0.0334(6) Uani 1 1 d . U
C18 C 0.4036(3) 0.3317(2) -0.28206(19) 0.0370(6) Uani 1 1 d . U
C19 C 0.5587(4) 0.4318(3) -0.3026(2) 0.0575(9) Uani 1 1 d . U
H19A H 0.6188 0.4587 -0.2651 0.069 Uiso 1 1 d R U
H19B H 0.4930 0.4702 -0.3147 0.069 Uiso 1 1 d R U
C20 C 0.6159(3) 0.4112(2) -0.3855(2) 0.0434(7) Uani 1 1 d . U
C21 C 0.7292(4) 0.4054(5) -0.3921(3) 0.1039(15) Uani 1 1 d . U
H21A H 0.7801 0.4115 -0.3436 0.125 Uiso 1 1 d R U
C22 C 0.7806(4) 0.3897(5) -0.4685(3) 0.1082(15) Uani 1 1 d . U
H22A H 0.8648 0.3924 -0.4684 0.130 Uiso 1 1 d R U
C23 C 0.5531(5) 0.4027(5) -0.4612(3) 0.1168(15) Uani 1 1 d . U
H23A H 0.4697 0.4119 -0.4644 0.140 Uiso 1 1 d R U
C24 C 0.6110(5) 0.3843(6) -0.5356(3) 0.1195(17) Uani 1 1 d . U
H24A H 0.5636 0.3771 -0.5856 0.143 Uiso 1 1 calc R U
C25 C -0.2478(3) 0.17262(19) 0.43095(18) 0.0354(6) Uani 1 1 d . U
C26 C -0.1844(3) 0.06195(19) 0.53657(18) 0.0371(6) Uani 1 1 d . U
H26A H -0.1397 0.1033 0.5693 0.045 Uiso 1 1 calc R U
H26B H -0.1295 0.0377 0.4977 0.045 Uiso 1 1 calc R U
C27 C -0.2679(3) 0.08483(19) 0.72542(17) 0.0349(6) Uani 1 1 d . U
C28 C -0.2268(4) -0.0038(2) 0.59644(19) 0.0483(8) Uani 1 1 d . U
H28A H -0.1573 -0.0246 0.6300 0.058 Uiso 1 1 calc R U
H28B H -0.2617 -0.0487 0.5633 0.058 Uiso 1 1 calc R U
C29 C -0.3209(3) 0.0282(2) 0.65586(17) 0.0434(7) Uani 1 1 d . U
H29A H -0.3536 -0.0194 0.6844 0.052 Uiso 1 1 calc R U
C30 C -0.4261(3) 0.0671(3) 0.6046(2) 0.0542(9) Uani 1 1 d . U
H30A H -0.4826 0.0903 0.6430 0.065 Uiso 1 1 calc R U
H30B H -0.4688 0.0253 0.5711 0.065 Uiso 1 1 calc R U
C31 C -0.3836(3) 0.1337(3) 0.5458(2) 0.0475(8) Uani 1 1 d . U
H31A H -0.3487 0.1782 0.5797 0.057 Uiso 1 1 calc R U
H31B H -0.4530 0.1550 0.5124 0.057 Uiso 1 1 calc R U
C32 C -0.2888(3) 0.1023(2) 0.48580(17) 0.0366(6) Uani 1 1 d . U
H32A H -0.3277 0.0611 0.4484 0.044 Uiso 1 1 calc R U

loop_
_atom_site_aniso_label
_atom_site_aniso_U_11
_atom_site_aniso_U_22
_atom_site_aniso_U_33
_atom_site_aniso_U_23
_atom_site_aniso_U_13
_atom_site_aniso_U_12
Cd1 0.04407(14) 0.03096(12) 0.02166(11) 0.00296(8) 0.00537(8) 0.00384(9)
O1 0.0640(16) 0.0612(17) 0.0344(12) 0.0156(11) -0.0125(11) -0.0038(13)
N1 0.0517(15) 0.0358(14) 0.0270(12) 0.0034(10) 0.0086(11) 0.0061(12)
C1 0.0515(17) 0.0389(15) 0.0219(12) 0.0058(11) 0.0053(11) 0.0093(13)
O2 0.0480(13) 0.0440(13) 0.0322(11) 0.0075(9) 0.0033(9) -0.0086(10)
N2 0.0367(13) 0.0448(15) 0.0221(11) -0.0015(10) 0.0022(9) -0.0014(11)
C2 0.072(2) 0.0400(17) 0.0368(15) 0.0108(13) 0.0162(15) 0.0212(16)
O3 0.0606(16) 0.0729(19) 0.0553(16) -0.0303(15) -0.0125(13) 0.0182(15)
C3 0.068(2) 0.0442(16) 0.0246(13) 0.0100(12) 0.0131(13) 0.0146(15)
N3 0.0391(9) 0.0421(9) 0.0376(9) 0.0000(8) 0.0057(7) 0.0014(8)
O4 0.0540(14) 0.0361(12) 0.0448(13) -0.0074(10) -0.0066(10) 0.0022(10)
C4 0.0509(16) 0.0345(15) 0.0245(12) 0.0061(11) 0.0048(11) 0.0092(13)
N4 0.0327(13) 0.068(2) 0.0338(13) 0.0108(13) 0.0050(10) -0.0075(13)
O5 0.0361(11) 0.0514(14) 0.0278(10) 0.0014(9) 0.0000(8) -0.0081(10)
C5 0.0385(14) 0.0339(14) 0.0213(12) -0.0011(10) 0.0029(10) 0.0022(12)
O6 0.0461(14) 0.0711(18) 0.0492(14) 0.0249(13) -0.0099(11) -0.0047(13)
C6 0.0512(16) 0.0360(15) 0.0221(12) -0.0010(11) 0.0058(11) 0.0010(13)
C7 0.0391(14) 0.0334(14) 0.0214(11) -0.0040(10) 0.0064(10) 0.0004(11)
C8 0.0352(13) 0.0383(14) 0.0220(11) -0.0027(10) 0.0038(10) -0.0011(11)
C9 0.0401(14) 0.0364(14) 0.0220(12) -0.0050(10) 0.0055(10) -0.0009(12)
C10 0.0583(17) 0.0450(16) 0.0307(14) -0.0089(12) 0.0107(13) -0.0114(14)
C11 0.079(2) 0.0523(19) 0.0383(16) -0.0184(15) 0.0106(16) -0.0172(18)
C12 0.081(2) 0.058(2) 0.0302(15) -0.0172(14) 0.0158(15) -0.0081(18)
C13 0.0581(17) 0.0500(17) 0.0269(13) -0.0060(12) 0.0142(12) -0.0020(14)
C14 0.0383(14) 0.0404(15) 0.0232(12) -0.0028(11) 0.0051(10) 0.0012(12)
C15 0.0416(15) 0.0423(15) 0.0283(13) -0.0022(12) -0.0005(11) -0.0073(12)
C16 0.0443(15) 0.0436(16) 0.0224(12) -0.0042(11) 0.0023(11) -0.0062(13)
C17 0.0318(13) 0.0409(15) 0.0276(12) 0.0018(11) 0.0023(10) 0.0009(12)
C18 0.0369(14) 0.0456(16) 0.0291(13) 0.0028(12) 0.0064(11) 0.0026(12)
C19 0.0553(19) 0.079(2) 0.0401(16) -0.0080(16) 0.0205(15) -0.0211(18)
C20 0.0421(10) 0.0474(10) 0.0413(10) -0.0007(8) 0.0076(8) -0.0033(8)
C21 0.057(2) 0.205(4) 0.048(2) -0.047(3) -0.0041(18) 0.017(3)
C22 0.054(2) 0.210(4) 0.061(2) -0.050(3) 0.0040(19) 0.012(3)
C23 0.061(2) 0.227(4) 0.064(2) -0.031(3) 0.011(2) 0.002(3)
C24 0.057(2) 0.246(5) 0.057(2) -0.035(3) 0.006(2) 0.011(3)
C25 0.0477(16) 0.0375(16) 0.0211(12) 0.0018(11) 0.0032(11) 0.0021(13)
C26 0.0530(16) 0.0348(14) 0.0239(12) -0.0004(11) 0.0040(11) 0.0000(13)
C27 0.0519(17) 0.0331(14) 0.0200(12) 0.0002(10) 0.0050(11) -0.0080(13)
C28 0.087(2) 0.0336(15) 0.0249(13) -0.0013(12) 0.0058(14) -0.0023(16)
C29 0.0679(19) 0.0418(16) 0.0208(12) -0.0001(11) 0.0046(13) -0.0223(15)
C30 0.0521(18) 0.080(2) 0.0306(15) -0.0024(16) 0.0013(13) -0.0262(17)
C31 0.0424(16) 0.070(2) 0.0303(14) 0.0083(14) -0.0011(12) -0.0004(16)
C32 0.0470(15) 0.0408(15) 0.0214(12) 0.0013(11) -0.0022(11) -0.0118(13)

loop_
_atom_type_symbol
_atom_type_description
_atom_type_scat_dispersion_real
_atom_type_scat_dispersion_imag
_atom_type_scat_source
C C 0.0033 0.0016 'International Tables Vol C Tables 4.2.6.8 and 6.1.1.4'
H H 0.0000 0.0000 'International Tables Vol C Tables 4.2.6.8 and 6.1.1.4'
N N 0.0061 0.0033 'International Tables Vol C Tables 4.2.6.8 and 6.1.1.4'
O O 0.0106 0.0060 'International Tables Vol C Tables 4.2.6.8 and 6.1.1.4'
Cd Cd -0.8075 1.2024 'International Tables Vol C Tables 4.2.6.8 and 6.1.1.4'

loop_
_geom_angle_atom_site_label_1
_geom_angle_atom_site_label_2
_geom_angle_atom_site_label_3
_geom_angle
_geom_angle_site_symmetry_1
_geom_angle_site_symmetry_3
N1 Cd1 O3 100.28(11) . 4_565
N1 Cd1 N3 167.61(9) . 1_456
O3 Cd1 N3 91.59(10) 4_565 1_456
N1 Cd1 O2 86.92(8) . .
O3 Cd1 O2 137.42(9) 4_565 .
N3 Cd1 O2 81.89(9) 1_456 .
N1 Cd1 O4 90.20(9) . 4_565
O3 Cd1 O4 54.54(9) 4_565 4_565
N3 Cd1 O4 99.67(9) 1_456 4_565
O2 Cd1 O4 168.04(8) . 4_565
N1 Cd1 O1 90.31(10) . .
O3 Cd1 O1 84.38(9) 4_565 .
N3 Cd1 O1 87.30(10) 1_456 .
O2 Cd1 O1 53.44(8) . .
O4 Cd1 O1 138.26(8) 4_565 .
N1 Cd1 O5 89.84(9) . 4_566
O3 Cd1 O5 136.34(9) 4_565 4_566
N3 Cd1 O5 83.93(8) 1_456 4_566
O2 Cd1 O5 85.01(8) . 4_566
O4 Cd1 O5 83.37(8) 4_565 4_566
O1 Cd1 O5 138.37(7) . 4_566
N1 Cd1 C27 95.64(9) . 4_565
O3 Cd1 C27 27.08(9) 4_565 4_565
N3 Cd1 C27 96.57(9) 1_456 4_565
O2 Cd1 C27 164.49(9) . 4_565
O4 Cd1 C27 27.46(9) 4_565 4_565
O1 Cd1 C27 111.15(9) . 4_565
O5 Cd1 C27 110.25(9) 4_566 4_565
C25 O1 Cd1 89.0(2) . .
C2 N1 C1 117.0(3) . .
C2 N1 Cd1 120.1(2) . .
C1 N1 Cd1 122.48(19) . .
N1 C1 C4 123.0(3) . .
C25 O2 Cd1 95.41(18) . .
C7 N2 C6 123.6(3) . .
N1 C2 C3 123.5(3) . .
C27 O3 Cd1 93.1(2) . 4_566
C5 C3 C2 119.4(3) . .
C22 N3 C24 114.3(4) . .
C22 N3 Cd1 120.0(3) . 1_654
C24 N3 Cd1 124.1(3) . 1_654
C27 O4 Cd1 90.84(18) . 4_566
C1 C4 C5 119.6(3) . .
C18 N4 C19 119.8(3) . .
C7 O5 Cd1 142.9(2) . 4_565
C3 C5 C4 117.4(3) . .
C3 C5 C6 123.6(2) . .
C4 C5 C6 118.9(3) . .
N2 C6 C5 113.7(3) . .
O5 C7 N2 122.5(3) . .
O5 C7 C8 122.8(3) . .
N2 C7 C8 114.8(3) . .
C16 C8 C9 120.0(3) . .
C16 C8 C7 119.5(2) . .
C9 C8 C7 120.5(3) . .
C10 C9 C14 118.6(3) . .
C10 C9 C8 122.7(3) . .
C14 C9 C8 118.8(3) . .
C11 C10 C9 120.8(3) . .
C10 C11 C12 120.6(3) . .
C13 C12 C11 120.6(3) . .
C12 C13 C14 120.7(3) . .
C13 C14 C9 118.7(3) . .
C13 C14 C17 121.9(3) . .
C9 C14 C17 119.3(2) . .
C17 C15 C16 120.9(3) . .
C8 C16 C15 121.0(3) . .
C15 C17 C14 119.8(3) . .
C15 C17 C18 118.5(3) . .
C14 C17 C18 121.1(3) . .
O6 C18 N4 122.2(3) . .
O6 C18 C17 120.0(3) . .
N4 C18 C17 117.6(3) . .
N4 C19 C20 114.4(3) . .
C21 C20 C23 112.3(4) . .
C21 C20 C19 123.1(4) . .
C23 C20 C19 124.4(4) . .
C20 C21 C22 122.7(4) . .
N3 C22 C21 125.8(4) . .
C20 C23 C24 121.8(5) . .
N3 C24 C23 122.9(5) . .
O2 C25 O1 121.8(3) . .
O2 C25 C32 119.1(3) . .
O1 C25 C32 119.0(3) . .
C32 C26 C28 112.7(3) . .
O3 C27 O4 121.5(3) . .
O3 C27 C29 119.4(3) . .
O4 C27 C29 119.1(3) . .
O3 C27 Cd1 59.79(17) . 4_566
O4 C27 Cd1 61.70(16) . 4_566
C29 C27 Cd1 178.9(2) . 4_566
C26 C28 C29 112.4(3) . .
C30 C29 C27 112.3(3) . .
C30 C29 C28 110.0(3) . .
C27 C29 C28 113.8(3) . .
C29 C30 C31 111.9(3) . .
C30 C31 C32 112.2(3) . .
C26 C32 C25 112.9(3) . .
C26 C32 C31 110.0(2) . .
C25 C32 C31 109.3(3) . .

loop_
_geom_bond_atom_site_label_1
_geom_bond_atom_site_label_2
_geom_bond_distance
_geom_bond_site_symmetry_2
Cd1 N1 2.324(3) .
Cd1 O3 2.351(3) 4_565
Cd1 N3 2.358(3) 1_456
Cd1 O2 2.363(2) .
Cd1 O4 2.392(2) 4_565
Cd1 O1 2.500(3) .
Cd1 O5 2.559(2) 4_566
Cd1 C27 2.717(3) 4_565
O1 C25 1.254(4) .
N1 C2 1.334(4) .
N1 C1 1.336(4) .
C1 C4 1.381(4) .
O2 C25 1.253(4) .
N2 C7 1.338(4) .
N2 C6 1.456(4) .
C2 C3 1.382(4) .
O3 C27 1.239(4) .
O3 Cd1 2.351(3) 4_566
C3 C5 1.375(4) .
N3 C22 1.248(5) .
N3 C24 1.252(6) .
N3 Cd1 2.358(3) 1_654
O4 C27 1.253(4) .
O4 Cd1 2.392(2) 4_566
C4 C5 1.387(4) .
N4 C18 1.320(4) .
N4 C19 1.458(5) .
O5 C7 1.231(4) .
O5 Cd1 2.559(2) 4_565
C5 C6 1.507(4) .
O6 C18 1.226(4) .
C7 C8 1.507(4) .
C8 C16 1.367(4) .
C8 C9 1.428(4) .
C9 C10 1.415(4) .
C9 C14 1.424(4) .
C10 C11 1.364(4) .
C11 C12 1.397(5) .
C12 C13 1.359(5) .
C13 C14 1.421(4) .
C14 C17 1.428(4) .
C15 C17 1.368(4) .
C15 C16 1.404(4) .
C17 C18 1.509(4) .
C19 C20 1.520(5) .
C20 C21 1.263(6) .
C20 C23 1.356(6) .
C21 C22 1.385(6) .
C23 C24 1.400(7) .
C25 C32 1.524(4) .
C26 C32 1.519(4) .
C26 C28 1.523(4) .
C27 C29 1.528(4) .
C27 Cd1 2.717(3) 4_566
C28 C29 1.529(5) .
C29 C30 1.518(5) .
C30 C31 1.523(5) .
C31 C32 1.537(5) .
